data_4030906
loop_
_publ_author_name
'Dupont, N.'
'Samou\"el, M.'
'Gredin, P.'
'de Kozak, A.'

_publ_section_title
;
 The crystal structure of a complex barium, aluminium, copper(II) fluoride:
 Ba~4~Cu~2~Al~3~F~21~
;
_journal_coden_ASTM EJSCE5
_journal_issue 1
_journal_name_full
;
 European Journal of Solid State and Inorganic Chemistry
;
_journal_page_first 39
_journal_page_last 47
_journal_paper_doi 10.1016/S0992-4361(98)80013-1
_journal_volume 35
_journal_year 1998
_chemical_formula_sum 'Al3 Ba4 Cu2 F21'
_chemical_formula_weight 1156.36
_space_group_IT_number 19
_symmetry_cell_setting orthorhombic
_symmetry_Int_Tables_number 19
_symmetry_space_group_name_Hall 'P 2ac 2ab'
_symmetry_space_group_name_H-M 'P 21 21 21'
_cell_angle_alpha 90
_cell_angle_beta 90
_cell_angle_gamma 90
_cell_formula_units_Z 4
_cell_length_a 5.299(1)
_cell_length_b 7.318(1)
_cell_length_c 41.529(7)
_cell_volume 1610.4(5)
_diffrn_ambient_temperature 293
_diffrn_radiation_probe x-ray
_diffrn_radiation_type MoK\a
_diffrn_radiation_wavelength 0.71069
_exptl_absorpt_coefficient_mu 12.6
_exptl_crystal_density_diffrn 4.77
_exptl_crystal_F_000 2040
_refine_ls_number_parameters 272
_refine_ls_number_reflns 3698
_refine_ls_R_factor_gt 0.042
_refine_ls_wR_factor_gt 0.124
_cod_data_source_file EJSSIC-1998-35-39-47.cif
_cod_data_source_block Ba4Cu2Al3F21
_cod_database_code 4030906

loop_
_symmetry_equiv_pos_site_id
_symmetry_equiv_pos_as_xyz
1 x,y,z
2 1/2-x,-y,1/2+z
3 1/2+x,1/2-y,-z
4 -x,1/2+y,1/2-z

loop_
_atom_site_label
_atom_site_type_symbol
_atom_site_thermal_displace_type
_atom_site_fract_x
_atom_site_fract_y
_atom_site_fract_z
_atom_site_occupancy
_atom_site_U_iso_or_equiv
_atom_site_calc_flag
_atom_site_refinement_flags
_atom_site_disorder_assembly
_atom_site_disorder_group
Cu1 Cu Uiso 0.2981(2) 0.9902(2) 0.92500(10) 1.000 0.0091(2) . . . .
Cu2 Cu Uiso 0.3198(3) 0.7303(2) 0.06620(10) 1.000 0.0095(2) . . . .
Al3 Al Uiso 0.3330(6) 0.2087(4) 0.06080(10) 1.000 0.0077(5) . . . .
F5 F Uiso 0.3909(13) 0.2624(10) 0.1015(2) 1.000 0.0133(12) . . . .
F6 F Uiso 0.3107(13) 0.1582(9) 0.0174(2) 1.000 0.0130(11) . . . .
F8 F Uiso 0.1401(13) 0.8346(10) 0.9569(2) 1.000 0.0129(12) . . . .
F9 F Uiso 0.4860(11) 0.4979(8) 0.4350(2) 1.000 0.0114(10) . . . .
F11 F Uiso 0.4987(13) 0.1767(10) 0.3959(2) 1.000 0.0125(12) . . . .
F16 F Uiso 0.1681(15) 0.7681(9) 0.0261(2) 1.000 0.0158(12) . . . .
F17 F Uiso 0.1807(13) 0.4218(9) 0.0529(2) 1.000 0.0137(11) . . . .
F18 F Uiso 0.0509(12) 0.0844(9) 0.0680(2) 1.000 0.0122(11) . . . .
F19 F Uiso 0.0100(14) 0.7091(10) 0.0917(2) 1.000 0.0166(13) . . . .
F20 F Uiso 0.1385(13) 0.1857(9) 0.9494(2) 1.000 0.0119(12) . . . .
F21 F Uiso 0.1103(13) 0.8633(10) 0.3894(2) 1.000 0.0127(11) . . . .
Al1 Al Uiso 0.2638(6) 0.0113(4) 0.18020(10) 1.000 0.0080(4) . . . .
Al2 Al Uiso 0.2409(7) 0.1887(4) 0.30020(10) 1.000 0.0081(5) . . . .
F1 F Uiso 0.0093(14) 0.1674(11) 0.1774(2) 1.000 0.0161(15) . . . .
F2 F Uiso 0.2452(15) 0.0305(10) 0.6386(2) 1.000 0.0180(12) . . . .
F3 F Uiso 0.0126(14) 0.8083(11) 0.6754(2) 1.000 0.0163(15) . . . .
F4 F Uiso 0.2403(15) 0.0734(11) 0.3377(2) 1.000 0.0186(13) . . . .
F7 F Uiso 0.2749(16) 0.0199(12) 0.2229(2) 1.000 0.0224(15) . . . .
F10 F Uiso 0.0172(14) 0.0327(9) 0.2836(2) 1.000 0.0143(12) . . . .
F12 F Uiso 0.4962(13) 0.0568(12) 0.2862(2) 1.000 0.0193(15) . . . .
F13 F Uiso 0.4630(17) 0.3508(12) 0.3193(2) 1.000 0.0202(16) . . . .
F14 F Uiso 0.0370(17) 0.8185(13) 0.1834(3) 1.000 0.0239(19) . . . .
F15 F Uiso 0.2651(16) 0.6692(10) 0.7660(2) 1.000 0.0181(14) . . . .
Ba1 Ba Uiso 0.75080(10) 0.00930(10) 0.85140(10) 1.000 0.0109(1) . . . .
Ba2 Ba Uiso 0.75100(10) 0.78310(10) 0.73570(10) 1.000 0.0116(1) . . . .
Ba3 Ba Uiso 0.23350(10) 0.51540(10) 0.37980(10) 1.000 0.0102(1) . . . .
Ba4 Ba Uiso 0.32260(10) 0.49920(10) 0.98870(10) 1.000 0.0104(1) . . . .

loop_
_atom_type_symbol
_atom_type_description
_atom_type_scat_dispersion_real
_atom_type_scat_dispersion_imag
_atom_type_scat_source
Al Al 0.0645 0.0514 ' International Tables Vol C Tables 4.2.6.8 and 6.1.1.4'
Ba Ba -0.3244 2.2819 ' International Tables Vol C Tables 4.2.6.8 and 6.1.1.4'
Cu Cu 0.3201 1.2651 ' International Tables Vol C Tables 4.2.6.8 and 6.1.1.4'
F F 0.0171 0.0103 ' International Tables Vol C Tables 4.2.6.8 and 6.1.1.4'

loop_
_geom_angle_atom_site_label_1
_geom_angle_atom_site_label_2
_geom_angle_atom_site_label_3
_geom_angle
_geom_angle_site_symmetry_1
_geom_angle_site_symmetry_2
_geom_angle_site_symmetry_3
_geom_angle_publ_flag
F8 Cu1 F20 83.6(3) . . 1_565 yes
F8 Cu1 F11 75.8(3) . . 2_565 yes
F8 Cu1 F21 168.4(3) . . 2_575 yes
F8 Cu1 F17 105.7(3) . . 3_566 yes
F8 Cu1 F19 93.0(3) . . 3_566 yes
F11 Cu1 F20 111.2(3) 2_565 . 1_565 yes
F20 Cu1 F21 95.9(3) 1_565 . 2_575 yes
F17 Cu1 F20 88.3(3) 3_566 . 1_565 yes
F19 Cu1 F20 167.6(4) 3_566 . 1_565 yes
F11 Cu1 F21 93.7(3) 2_565 . 2_575 yes
F11 Cu1 F17 160.4(3) 2_565 . 3_566 yes
F11 Cu1 F19 79.3(3) 2_565 . 3_566 yes
F17 Cu1 F21 85.8(3) 3_566 . 2_575 yes
F19 Cu1 F21 89.9(4) 3_566 . 2_575 yes
F17 Cu1 F19 81.2(3) 3_566 . 3_566 yes
F16 Cu2 F17 78.8(3) . . . yes
F16 Cu2 F19 97.6(4) . . . yes
F8 Cu2 F16 88.4(4) 3_566 . . yes
F9 Cu2 F16 92.8(3) 4_655 . . yes
F11 Cu2 F16 173.4(4) 4_655 . . yes
F17 Cu2 F19 78.2(3) . . . yes
F8 Cu2 F17 85.9(3) 3_566 . . yes
F9 Cu2 F17 162.7(3) 4_655 . . yes
F11 Cu2 F17 98.7(3) 4_655 . . yes
F8 Cu2 F19 161.5(3) 3_566 . . yes
F9 Cu2 F19 118.2(3) 4_655 . . yes
F11 Cu2 F19 87.7(4) 4_655 . . yes
F8 Cu2 F9 78.8(3) 3_566 . 4_655 yes
F8 Cu2 F11 85.3(3) 3_566 . 4_655 yes
F9 Cu2 F11 88.0(3) 4_655 . 4_655 yes
F5 Al3 F6 173.5(4) . . . yes
F5 Al3 F17 93.5(4) . . . yes
F5 Al3 F18 95.7(4) . . . yes
F5 Al3 F20 88.5(4) . . 3_556 yes
F5 Al3 F9 90.3(4) . . 4_645 yes
F6 Al3 F17 88.1(4) . . . yes
F6 Al3 F18 90.5(4) . . . yes
F6 Al3 F20 85.2(4) . . 3_556 yes
F6 Al3 F9 87.6(4) . . 4_645 yes
F17 Al3 F18 95.6(3) . . . yes
F17 Al3 F20 89.4(3) . . 3_556 yes
F9 Al3 F17 173.2(4) 4_645 . . yes
F18 Al3 F20 173.3(4) . . 3_556 yes
F9 Al3 F18 89.6(3) 4_645 . . yes
F9 Al3 F20 85.1(3) 4_645 . 3_556 yes
F3 Al1 F7 93.6(4) 2_564 . . yes
F7 Al1 F13 89.2(4) . . 4_645 yes
F2 Al1 F14 85.4(5) 2_554 . 1_545 yes
F3 Al1 F14 177.3(5) 2_564 . 1_545 yes
F13 Al1 F14 91.3(4) 4_645 . 1_545 yes
F2 Al1 F3 92.1(4) 2_554 . 2_564 yes
F2 Al1 F13 85.5(4) 2_554 . 4_645 yes
F3 Al1 F13 87.2(4) 2_564 . 4_645 yes
F1 Al1 F7 93.9(4) . . . yes
F1 Al1 F14 90.1(4) . . 1_545 yes
F1 Al1 F2 91.6(4) . . 2_554 yes
F1 Al1 F3 91.2(4) . . 2_564 yes
F1 Al1 F13 176.7(5) . . 4_645 yes
F7 Al1 F14 88.7(5) . . 1_545 yes
F2 Al1 F7 172.0(4) 2_554 . . yes
F10 Al2 F14 86.7(4) . . 4_545 yes
F12 Al2 F13 90.3(4) . . . yes
F12 Al2 F15 94.1(4) . . 2_564 yes
F12 Al2 F14 176.8(5) . . 4_545 yes
F13 Al2 F15 88.8(4) . . 2_564 yes
F13 Al2 F14 91.1(4) . . 4_545 yes
F14 Al2 F15 88.8(5) 4_545 . 2_564 yes
F10 Al2 F13 177.1(4) . . . yes
F4 Al2 F10 91.9(4) . . . yes
F4 Al2 F12 91.8(4) . . . yes
F4 Al2 F13 86.0(4) . . . yes
F4 Al2 F15 172.2(4) . . 2_564 yes
F4 Al2 F14 85.5(5) . . 4_545 yes
F10 Al2 F12 91.8(4) . . . yes
F10 Al2 F15 93.1(4) . . 2_564 yes
Cu1 F8 Cu2 100.2(4) . . 3_466 yes
Cu2 F9 Al3 120.4(3) 4_645 . 4_655 yes
Cu1 F11 Cu2 91.2(3) 2_564 . 4_645 yes
Cu1 F17 Al3 124.4(4) 3_466 . . yes
Cu2 F17 Al3 129.1(4) . . . yes
Cu1 F17 Cu2 85.3(2) 3_466 . . yes
Cu1 F19 Cu2 110.3(4) 3_466 . . yes
Cu1 F20 Al3 124.8(4) 1_545 . 3_456 yes
Al1 F13 Al2 154.5(5) 4_655 . . yes
Al1 F14 Al2 156.4(7) 1_565 . 4_555 yes

loop_
_geom_bond_atom_site_label_1
_geom_bond_atom_site_label_2
_geom_bond_distance
_geom_bond_site_symmetry_1
_geom_bond_site_symmetry_2
_geom_bond_publ_flag
Cu1 F8 1.937(8) . . yes
Cu1 F20 1.947(8) . 1_565 yes
Cu1 F11 2.329(8) . 2_565 yes
Cu1 F21 1.890(9) . 2_575 yes
Cu1 F17 2.317(7) . 3_566 yes
Cu1 F19 1.967(8) . 3_566 yes
Cu2 F16 1.870(9) . . yes
Cu2 F17 2.438(7) . . yes
Cu2 F19 1.960(8) . . yes
Cu2 F8 2.007(8) . 3_566 yes
Cu2 F9 2.213(6) . 4_655 yes
Cu2 F11 1.886(9) . 4_655 yes
Al3 F5 1.762(9) . . yes
Al3 F6 1.844(9) . . yes
Al3 F17 1.786(7) . . yes
Al3 F18 1.775(7) . . yes
Al3 F20 1.843(8) . 3_556 yes
Al3 F9 1.825(7) . 4_645 yes
Al1 F1 1.771(8) . . yes
Al1 F7 1.775(9) . . yes
Al1 F14 1.858(10) . 1_545 yes
Al1 F2 1.755(9) . 2_554 yes
Al1 F3 1.785(8) . 2_564 yes
Al1 F13 1.864(9) . 4_645 yes
Al2 F4 1.771(9) . . yes
Al2 F10 1.784(8) . . yes
Al2 F12 1.761(8) . . yes
Al2 F13 1.850(9) . . yes
Al2 F15 1.761(9) . 2_564 yes
Al2 F14 1.880(10) . 4_545 yes

loop_
_geom_torsion_atom_site_label_1
_geom_torsion_atom_site_label_2
_geom_torsion_atom_site_label_3
_geom_torsion_atom_site_label_4
_geom_torsion
_geom_torsion_site_symmetry_1
_geom_torsion_site_symmetry_2
_geom_torsion_site_symmetry_3
_geom_torsion_site_symmetry_4
_geom_torsion_publ_flag
F20 Cu1 F8 Cu2 94.4(3) 1_565 . . 3_466 no
F11 Cu1 F8 Cu2 -19.4(3) 2_565 . . 3_466 no
F17 Cu1 F8 Cu2 -179.2(3) 3_566 . . 3_466 no
F19 Cu1 F8 Cu2 -97.6(4) 3_566 . . 3_466 no
F8 Cu1 F20 Al3 -96.2(5) . . 1_565 3_466 no
F8 Cu1 F11 Cu2 20.4(3) . . 2_565 3_466 no
F8 Cu1 F17 Cu2 75.7(3) . . 3_566 3_566 no
F8 Cu1 F17 Al3 -149.1(5) . . 3_566 3_566 no
F8 Cu1 F19 Cu2 -85.6(4) . . 3_566 3_566 no
F16 Cu2 F17 Al3 143.2(6) . . . . no
F16 Cu2 F17 Cu1 -85.3(3) . . . 3_466 no
F19 Cu2 F17 Al3 -116.5(6) . . . . no
F19 Cu2 F17 Cu1 15.1(3) . . . 3_466 no
F8 Cu2 F17 Al3 54.0(6) 3_566 . . . no
F8 Cu2 F17 Cu1 -174.5(3) 3_566 . . 3_466 no
F11 Cu2 F17 Al3 -30.7(6) 4_655 . . . no
F11 Cu2 F17 Cu1 100.9(3) 4_655 . . 3_466 no
F16 Cu2 F19 Cu1 57.8(4) . . . 3_466 no
F17 Cu2 F19 Cu1 -19.0(4) . . . 3_466 no
F9 Cu2 F19 Cu1 155.1(3) 4_655 . . 3_466 no
F11 Cu2 F19 Cu1 -118.4(4) 4_655 . . 3_466 no
F16 Cu2 F8 Cu1 -154.3(3) . . 3_566 3_566 no
F17 Cu2 F8 Cu1 -75.5(3) . . 3_566 3_566 no
F16 Cu2 F9 Al3 57.7(5) . . 4_655 1_565 no
F19 Cu2 F9 Al3 -42.5(6) . . 4_655 1_565 no
F17 Cu2 F11 Cu1 66.0(3) . . 4_655 3_566 no
F19 Cu2 F11 Cu1 143.7(3) . . 4_655 3_566 no
F5 Al3 F17 Cu2 48.4(6) . . . . no
F5 Al3 F17 Cu1 -66.9(5) . . . 3_466 no
F6 Al3 F17 Cu2 -125.2(5) . . . . no
F6 Al3 F17 Cu1 119.5(5) . . . 3_466 no
F18 Al3 F17 Cu2 144.5(5) . . . . no
F18 Al3 F17 Cu1 29.2(6) . . . 3_466 no
F20 Al3 F17 Cu2 -40.0(6) 3_556 . . . no
F20 Al3 F17 Cu1 -155.3(5) 3_556 . . 3_466 no
F5 Al3 F20 Cu1 -28.2(5) . . 3_556 3_566 no
F6 Al3 F20 Cu1 153.4(5) . . 3_556 3_566 no
F17 Al3 F20 Cu1 65.3(5) . . 3_556 3_566 no
F5 Al3 F9 Cu2 107.1(5) . . 4_645 1_545 no
F6 Al3 F9 Cu2 -79.1(5) . . 4_645 1_545 no
F18 Al3 F9 Cu2 11.4(5) . . 4_645 1_545 no
F1 Al1 F14 Al2 -51.7(17) . . 1_545 4_545 no
F7 Al1 F14 Al2 42.2(17) . . 1_545 4_545 no
F7 Al1 F13 Al2 15.8(13) . . 4_645 4_645 no
F4 Al2 F13 Al1 145.9(13) . . . 4_655 no
F12 Al2 F13 Al1 54.2(13) . . . 4_655 no
F15 Al2 F13 Al1 -39.9(13) 2_564 . . 4_655 no
F14 Al2 F13 Al1 -128.7(13) 4_545 . . 4_655 no
F4 Al2 F14 Al1 157.9(16) . . 4_545 4_555 no
F10 Al2 F14 Al1 -109.9(16) . . 4_545 4_555 no
F13 Al2 F14 Al1 72.1(16) . . 4_545 4_555 no
